data_2201431
loop_
_publ_author_name
'Savarimuthu Francis'
'Packianathan Thomas Muthiah'
'Gabriele Bocelli'
'Lara Righi'

_publ_section_title
;
 Hydrogen-bonding patterns in trimethoprim trifluoroacetate
;
_journal_issue 7
_journal_name_full 'Acta Crystallographica Section E'
_journal_page_first o717
_journal_page_last o719
_journal_paper_doi 10.1107/S1600536802009509
_journal_volume 58
_journal_year 2002
_chemical_formula_iupac 'C14 H19 N4 O3 1+, C2 F3 O2 1-'
_chemical_formula_moiety 'C14 H19 N4 O3 1+, C2 F3 O2 1-'
_chemical_formula_structural '[(C14 H19 N4 O3 +) (CF3COO -)]'
_chemical_formula_sum 'C16 H19 F3 N4 O5'
_chemical_formula_weight 404.35
_chemical_name_common 'Trimethoprim trifluoroacetate'
_chemical_name_systematic
;
2,4-diamino-5-(3,4,5-trimethoxybenzyl)pyrimidinium trifluoroacetate
;
_space_group_IT_number 14
_symmetry_cell_setting monoclinic
_symmetry_space_group_name_Hall '-P 2yab'
_symmetry_space_group_name_H-M 'P 1 21/a 1'
_atom_sites_solution_hydrogens geom
_atom_sites_solution_primary direct
_atom_sites_solution_secondary difmap
_cell_angle_alpha 90
_cell_angle_beta 112.17(2)
_cell_angle_gamma 90
_cell_formula_units_Z 4
_cell_length_a 10.380(2)
_cell_length_b 19.091(3)
_cell_length_c 9.947(2)
_cell_measurement_reflns_used 25
_cell_measurement_temperature 293(2)
_cell_measurement_theta_max 30.15
_cell_measurement_theta_min 2.13
_cell_volume 1825.4(6)
_computing_cell_refinement MolEN
_computing_data_collection 'MolEN (Fair, 1990)'
_computing_data_reduction MolEN
_computing_molecular_graphics 'ORTEP-3 (Farrugia, 1997)'
_computing_publication_material 'PLATON (Spek, 1997)'
_computing_structure_refinement 'SHELXL97 (Sheldrick, 1997)'
_computing_structure_solution 'SHELXS97 (Sheldrick, 1997)'
_diffrn_ambient_temperature 293(2)
_diffrn_measured_fraction_theta_max 0.848
_diffrn_measurement_device_type 'Bruker AXS SMART with CCD'
_diffrn_measurement_method \w-2\q
_diffrn_radiation_monochromator graphite
_diffrn_radiation_source 'fine-focus sealed tube'
_diffrn_radiation_type 'Mo K\a'
_diffrn_radiation_wavelength 0.71069
_diffrn_reflns_av_R_equivalents 0.0504
_diffrn_reflns_av_sigmaI/netI 0.0567
_diffrn_reflns_limit_h_max 13
_diffrn_reflns_limit_h_min -13
_diffrn_reflns_limit_k_max 27
_diffrn_reflns_limit_k_min -27
_diffrn_reflns_limit_l_max 14
_diffrn_reflns_limit_l_min -14
_diffrn_reflns_number 26370
_diffrn_reflns_reduction_process
;
 ?
;
_diffrn_reflns_theta_full 31.69
_diffrn_reflns_theta_max 31.69
_diffrn_reflns_theta_min 2.13
_diffrn_standards_decay_% negligible
_diffrn_standards_interval_count 100
_diffrn_standards_interval_time 60
_diffrn_standards_number 1
_exptl_absorpt_coefficient_mu 0.130
_exptl_absorpt_correction_type none
_exptl_crystal_colour colourless
_exptl_crystal_density_diffrn 1.471
_exptl_crystal_density_method 'Not Measured'
_exptl_crystal_description Needle
_exptl_crystal_F_000 840
_exptl_crystal_size_max 0.31
_exptl_crystal_size_mid 0.27
_exptl_crystal_size_min 0.16
_refine_diff_density_max 0.885
_refine_diff_density_min -0.578
_refine_ls_extinction_coef 0.0029(15)
_refine_ls_extinction_expression 'Fc^*^ = kFc[1+0.001xFc^2^\l^3^/sin(2\q)]^-1/4^'
_refine_ls_extinction_method SHELXL97
_refine_ls_goodness_of_fit_ref 0.972
_refine_ls_hydrogen_treatment mixed
_refine_ls_matrix_type full
_refine_ls_number_constraints 0
_refine_ls_number_parameters 330
_refine_ls_number_reflns 5238
_refine_ls_number_restraints 0
_refine_ls_restrained_S_all 0.972
_refine_ls_R_factor_all 0.1198
_refine_ls_R_factor_gt 0.0590
_refine_ls_shift/su_max 0.001
_refine_ls_shift/su_mean 0.000
_refine_ls_structure_factor_coef Fsqd
_refine_ls_weighting_details 'w = 1/[\s^2^(Fo^2^)+(0.1018P)^2^] where P = (Fo^2^+2Fc^2^)/3'
_refine_ls_weighting_scheme calc
_refine_ls_wR_factor_gt 0.1645
_refine_ls_wR_factor_ref 0.1879
_reflns_number_gt 2610
_reflns_number_total 5238
_reflns_threshold_expression I>2\s(I)
_cod_data_source_file cv6116.cif
_cod_data_source_block I
_cod_depositor_comments
;
The following automatic conversions were performed:
'_symmetry_cell_setting' value 'Monoclinic' changed to 'monoclinic'
according to '/home/saulius/struct/CIF-dictionaries/cif_core.dic'
dictionary named 'cif_core.dic' version 2.4.1 from 2010-06-29.

Automatic conversion script
Id: cif_fix_enum 1527 2010-12-29 10:47:43Z saulius 

The following automatic conversions were performed:

'_symmetry_cell_setting' value 'Monoclinic' changed to 'monoclinic'
according to /home/saulius/struct/CIF-dictionaries/cif_core.dic
dictionary named 'cif_core.dic' version 2.4.1 from 2010-06-29.

Automatic conversion script
Id: cif_fix_values 1715 2011-07-08 13:25:40Z adriana 
;
_cod_original_sg_symbol_H-M 'P 21/a'
_cod_database_code 2201431
_cod_database_fobs_code 2201431

loop_
_symmetry_equiv_pos_as_xyz
x,y,z
1/2-x,1/2+y,-z
-x,-y,-z
1/2+x,1/2-y,z

loop_
_atom_site_aniso_label
_atom_site_aniso_U_11
_atom_site_aniso_U_22
_atom_site_aniso_U_33
_atom_site_aniso_U_12
_atom_site_aniso_U_13
_atom_site_aniso_U_23
F1 0.0902(15) 0.1141(17) 0.0756(13) -0.0402(12) 0.0304(12) -0.0292(12)
F2 0.0738(15) 0.126(2) 0.224(3) -0.0138(13) 0.0744(18) -0.096(2)
F3 0.0837(16) 0.161(2) 0.142(2) -0.0300(15) 0.0291(15) 0.0857(19)
O4 0.0668(14) 0.1024(18) 0.0597(12) -0.0248(12) 0.0203(10) 0.0280(12)
O5 0.0596(12) 0.0801(15) 0.0501(11) -0.0080(10) 0.0143(10) 0.0126(10)
C11 0.0501(15) 0.0404(13) 0.0507(15) 0.0002(11) 0.0225(12) 0.0060(11)
C12 0.0512(15) 0.0575(16) 0.0455(14) 0.0006(12) 0.0224(12) 0.0062(12)
O1 0.0716(12) 0.0382(9) 0.0442(9) 0.0045(8) 0.0339(9) -0.0055(7)
O2 0.0645(11) 0.0282(8) 0.0411(9) -0.0003(7) 0.0128(8) -0.0026(7)
O3 0.0755(12) 0.0383(9) 0.0450(9) -0.0073(8) 0.0330(9) 0.0030(7)
N1 0.0397(11) 0.0446(11) 0.0386(10) -0.0045(9) 0.0144(9) 0.0058(8)
N2 0.0470(14) 0.0664(15) 0.0488(13) -0.0054(11) 0.0141(11) 0.0242(11)
N3 0.0413(11) 0.0376(10) 0.0398(10) -0.0009(8) 0.0149(8) 0.0063(8)
N4 0.0463(13) 0.0465(13) 0.0506(13) -0.0060(10) 0.0181(11) 0.0128(10)
C1' 0.0413(12) 0.0311(11) 0.0314(10) 0.0032(9) 0.0143(9) 0.0017(8)
C2 0.0443(13) 0.0337(11) 0.0381(12) -0.0018(10) 0.0155(10) 0.0032(9)
C2' 0.0458(13) 0.0335(12) 0.0351(11) -0.0006(10) 0.0199(10) 0.0002(9)
C3' 0.0421(12) 0.0350(12) 0.0308(10) 0.0029(9) 0.0151(9) -0.0018(8)
C4 0.0440(13) 0.0287(10) 0.0395(11) -0.0010(9) 0.0184(10) -0.0012(9)
C4' 0.0456(13) 0.0270(10) 0.0346(11) 0.0012(9) 0.0125(10) -0.0011(8)
C5 0.0493(13) 0.0268(10) 0.0333(10) -0.0010(9) 0.0184(10) -0.0016(8)
C5' 0.0460(13) 0.0338(11) 0.0343(11) 0.0016(10) 0.0170(10) 0.0053(9)
C6 0.0439(13) 0.0393(12) 0.0350(11) 0.0026(10) 0.0129(10) 0.0036(9)
C6' 0.0490(14) 0.0341(12) 0.0346(11) 0.0030(10) 0.0207(10) 0.0009(9)
C7 0.0540(15) 0.0338(12) 0.0355(12) -0.0005(10) 0.0222(11) -0.0006(9)
C8 0.094(3) 0.0520(17) 0.0555(17) 0.0138(17) 0.0500(18) 0.0032(14)
C9 0.074(2) 0.0368(14) 0.0559(17) 0.0122(14) 0.0162(15) 0.0035(13)
C10 0.092(3) 0.0614(19) 0.0478(16) -0.0151(19) 0.0410(17) -0.0003(14)

loop_
_atom_site_label
_atom_site_fract_x
_atom_site_fract_y
_atom_site_fract_z
_atom_site_U_iso_or_equiv
_atom_site_thermal_displace_type
_atom_site_calc_flag
_atom_site_refinement_flags
_atom_site_occupancy
_atom_site_type_symbol
F1 0.4475(2) 0.16233(12) 0.3157(2) 0.0936(9) Uani . . 1.000 F
F2 0.4714(2) 0.09689(14) 0.1676(4) 0.1359(13) Uani . . 1.000 F
F3 0.3817(3) 0.19790(16) 0.1150(3) 0.1329(11) Uani . . 1.000 F
O4 0.2165(2) 0.08095(13) 0.2557(2) 0.0773(9) Uani . . 1.000 O
O5 0.1433(2) 0.11576(12) 0.0341(2) 0.0651(7) Uani . . 1.000 O
C11 0.2315(3) 0.10962(13) 0.1552(3) 0.0460(8) Uani . . 1.000 C
C12 0.3828(3) 0.14051(15) 0.1863(3) 0.0502(9) Uani . . 1.000 C
O1 0.11771(19) 0.31918(8) 0.82547(18) 0.0478(6) Uani . . 1.000 O
O2 0.23186(19) 0.39773(8) 0.68314(18) 0.0467(5) Uani . . 1.000 O
O3 0.3141(2) 0.34283(8) 0.48532(18) 0.0499(6) Uani . . 1.000 O
N1 0.0385(2) -0.01329(10) 0.7924(2) 0.0411(6) Uani . . 1.000 N
N2 0.1432(3) -0.07531(13) 0.9951(3) 0.0552(8) Uani . . 1.000 N
N3 0.2908(2) -0.01012(10) 0.9143(2) 0.0397(6) Uani . . 1.000 N
N4 0.4337(2) 0.05719(12) 0.8368(3) 0.0479(8) Uani . . 1.000 N
C1' 0.2057(2) 0.18174(11) 0.6194(2) 0.0344(6) Uani . . 1.000 C
C2 0.1592(2) -0.03257(12) 0.9011(2) 0.0387(7) Uani . . 1.000 C
C2' 0.1586(3) 0.21118(12) 0.7175(2) 0.0368(7) Uani . . 1.000 C
C3' 0.1646(2) 0.28386(11) 0.7345(2) 0.0356(7) Uani . . 1.000 C
C4 0.3013(2) 0.03427(11) 0.8185(2) 0.0366(7) Uani . . 1.000 C
C4' 0.2196(2) 0.32633(11) 0.6575(2) 0.0365(7) Uani . . 1.000 C
C5 0.1775(2) 0.05658(11) 0.7008(2) 0.0356(6) Uani . . 1.000 C
C5' 0.2649(2) 0.29652(11) 0.5579(2) 0.0375(7) Uani . . 1.000 C
C6 0.0493(3) 0.03106(12) 0.6941(3) 0.0400(7) Uani . . 1.000 C
C6' 0.2587(3) 0.22399(12) 0.5400(2) 0.0378(7) Uani . . 1.000 C
C7 0.1888(3) 0.10367(12) 0.5876(3) 0.0395(8) Uani . . 1.000 C
C8 0.0695(4) 0.27814(17) 0.9144(3) 0.0608(13) Uani . . 1.000 C
C9 0.1219(4) 0.43876(16) 0.5805(4) 0.0580(10) Uani . . 1.000 C
C10 0.3340(4) 0.31743(19) 0.3649(3) 0.0628(13) Uani . . 1.000 C
H1 -0.045(3) -0.0308(16) 0.783(3) 0.067(9) Uiso . . 1.000 H
H2' 0.127(3) 0.1823(13) 0.768(3) 0.045(7) Uiso . . 1.000 H
H2A 0.052(4) -0.0875(18) 0.994(4) 0.086(11) Uiso . . 1.000 H
H2B 0.219(3) -0.0876(15) 1.067(3) 0.056(8) Uiso . . 1.000 H
H4A 0.512(4) 0.0447(17) 0.907(4) 0.074(10) Uiso . . 1.000 H
H4B 0.446(3) 0.0886(15) 0.781(3) 0.052(8) Uiso . . 1.000 H
H6 -0.039(3) 0.0435(12) 0.622(3) 0.038(6) Uiso . . 1.000 H
H6' 0.291(3) 0.2014(13) 0.476(3) 0.047(7) Uiso . . 1.000 H
H7A 0.278(3) 0.0904(13) 0.570(3) 0.050(7) Uiso . . 1.000 H
H7B 0.098(3) 0.0954(14) 0.502(3) 0.051(7) Uiso . . 1.000 H
H8A 0.059(4) 0.3162(19) 0.982(4) 0.097(11) Uiso . . 1.000 H
H8B -0.030(4) 0.2518(19) 0.867(4) 0.085(11) Uiso . . 1.000 H
H8C 0.152(4) 0.249(2) 0.969(4) 0.097(12) Uiso . . 1.000 H
H9A 0.118(4) 0.483(2) 0.617(4) 0.098(12) Uiso . . 1.000 H
H9B 0.140(5) 0.441(2) 0.497(5) 0.120(16) Uiso . . 1.000 H
H9C 0.021(4) 0.4232(18) 0.558(4) 0.083(11) Uiso . . 1.000 H
H10A 0.248(3) 0.2922(16) 0.303(3) 0.059(8) Uiso . . 1.000 H
H10B 0.349(3) 0.3582(19) 0.312(4) 0.083(10) Uiso . . 1.000 H
H10C 0.420(4) 0.2892(17) 0.388(3) 0.072(10) Uiso . . 1.000 H

loop_
_atom_type_symbol
_atom_type_description
_atom_type_scat_dispersion_real
_atom_type_scat_dispersion_imag
_atom_type_scat_source
O O 0.0106 0.0060 'International Tables Vol C Tables 4.2.6.8 and 6.1.1.4'
N N 0.0061 0.0033 'International Tables Vol C Tables 4.2.6.8 and 6.1.1.4'
F F 0.0171 0.0103 'International Tables Vol C Tables 4.2.6.8 and 6.1.1.4'
H H 0.0000 0.0000 'International Tables Vol C Tables 4.2.6.8 and 6.1.1.4'
C C 0.0033 0.0016 'International Tables Vol C Tables 4.2.6.8 and 6.1.1.4'

loop_
_geom_angle_atom_site_label_1
_geom_angle_atom_site_label_2
_geom_angle_atom_site_label_3
_geom_angle
_geom_angle_publ_flag
C3' O1 C8 116.4(2) yes
C4' O2 C9 114.3(2) yes
C5' O3 C10 116.3(2) yes
C2 N1 C6 116.7(2) yes
C2 N3 C4 118.64(19) yes
C2 N1 H1 122.9(18) no
C6 N1 H1 120.3(18) no
H2A N2 H2B 121(3) no
C2 N2 H2B 116(2) no
C2 N2 H2A 122(2) no
H4A N4 H4B 113(3) no
C4 N4 H4A 126(3) no
C4 N4 H4B 121(2) no
O5 C11 C12 118.4(3) yes
O4 C11 O5 125.8(3) yes
O4 C11 C12 115.8(3) yes
F1 C12 F2 102.8(3) yes
F3 C12 C11 113.6(3) yes
F1 C12 F3 99.7(3) yes
F1 C12 C11 114.9(3) yes
F2 C12 F3 108.7(3) yes
F2 C12 C11 115.6(2) yes
C6' C1' C7 119.6(2) no
C2' C1' C6' 119.7(2) no
C2' C1' C7 120.5(2) no
N1 C2 N3 124.68(19) yes
N2 C2 N3 120.9(2) yes
N1 C2 N2 114.4(2) yes
C1' C2' C3' 118.9(2) no
O1 C3' C4' 113.96(19) yes
C2' C3' C4' 121.7(2) no
O1 C3' C2' 124.3(2) yes
N3 C4 N4 117.3(2) yes
N3 C4 C5 119.3(2) yes
N4 C4 C5 123.4(2) yes
O2 C4' C3' 120.37(19) yes
O2 C4' C5' 120.63(19) yes
C3' C4' C5' 119.0(2) no
C4 C5 C6 118.6(2) no
C6 C5 C7 121.6(2) no
C4 C5 C7 119.8(2) no
O3 C5' C6' 126.0(2) yes
C4' C5' C6' 119.5(2) no
O3 C5' C4' 114.50(19) yes
N1 C6 C5 122.1(2) yes
C1' C6' C5' 121.1(2) no
C1' C7 C5 118.3(2) no
C1' C2' H2' 117.2(18) no
C3' C2' H2' 123.9(18) no
N1 C6 H6 112.7(18) no
C5 C6 H6 125.2(18) no
C1' C6' H6' 116.4(16) no
C5' C6' H6' 122.5(17) no
C1' C7 H7A 103.6(14) no
C1' C7 H7B 108.9(15) no
C5 C7 H7A 108.2(15) no
C5 C7 H7B 103.2(17) no
H7A C7 H7B 115(2) no
O1 C8 H8A 100(2) no
O1 C8 H8B 119(2) no
O1 C8 H8C 103(2) no
H8A C8 H8B 107(3) no
H8A C8 H8C 109(3) no
H8B C8 H8C 117(3) no
O2 C9 H9A 111(2) no
O2 C9 H9B 107(3) no
O2 C9 H9C 118(2) no
H9A C9 H9B 111(3) no
H9A C9 H9C 99(3) no
H9B C9 H9C 111(4) no
O3 C10 H10A 108.3(18) no
O3 C10 H10B 107(2) no
O3 C10 H10C 114.0(16) no
H10A C10 H10B 110(3) no
H10A C10 H10C 113(3) no
H10B C10 H10C 104(3) no

loop_
_geom_bond_atom_site_label_1
_geom_bond_atom_site_label_2
_geom_bond_site_symmetry_1
_geom_bond_site_symmetry_2
_geom_bond_distance
_geom_bond_publ_flag
F1 C12 . . 1.276(3) yes
F2 C12 . . 1.305(4) yes
F3 C12 . . 1.303(4) yes
O4 C11 . . 1.200(4) yes
O5 C11 . . 1.213(3) yes
O1 C3' . . 1.357(3) yes
O1 C8 . . 1.407(4) yes
O2 C4' . . 1.384(3) yes
O2 C9 . . 1.442(4) yes
O3 C10 . . 1.378(4) yes
O3 C5' . . 1.357(3) yes
N1 C2 . . 1.361(3) yes
N1 C6 . . 1.330(3) yes
N2 C2 . . 1.298(3) yes
N3 C2 . . 1.390(3) yes
N3 C4 . . 1.310(3) yes
N4 C4 . . 1.387(3) yes
N1 H1 . . 0.90(3) no
N2 H2A . . 0.97(4) no
N2 H2B . . 0.87(3) no
N4 H4B . . 0.86(3) no
N4 H4A . . 0.88(4) no
C11 C12 . . 1.595(5) no
C1' C6' . . 1.380(3) no
C1' C7 . . 1.520(3) no
C1' C2' . . 1.366(3) no
C2' C3' . . 1.396(3) no
C3' C4' . . 1.378(3) no
C4 C5 . . 1.438(3) no
C4' C5' . . 1.370(3) no
C5 C7 . . 1.480(3) no
C5 C6 . . 1.395(4) no
C5' C6' . . 1.394(3) no
C2' H2' . . 0.89(3) no
C6 H6 . . 0.96(3) no
C6' H6' . . 0.93(3) no
C7 H7A . . 1.04(3) no
C7 H7B . . 1.02(3) no
C8 H8A . . 1.02(4) no
C8 H8B . . 1.08(4) no
C8 H8C . . 0.99(4) no
C9 H9A . . 0.93(4) no
C9 H9B . . 0.92(5) no
C9 H9C . . 1.03(4) no
C10 H10A . . 1.00(3) no
C10 H10B . . 0.98(4) no
C10 H10C . . 0.99(4) no

loop_
_geom_contact_atom_site_label_1
_geom_contact_atom_site_label_2
_geom_contact_distance
_geom_contact_site_symmetry_2
_geom_contact_publ_flag
F1 O4 2.728(3) . no
F1 C10 3.291(4) . no
F1 C9 3.216(4) 4_555 no
F1 C5' 3.359(3) 4_555 no
F2 N4 3.108(4) 3_656 no
F2 O4 3.100(3) . no
F2 O5 3.175(4) . no
F3 C8 3.306(5) 4_554 no
F3 O5 2.780(4) . no
F1 H10C 2.57(3) . no
F1 H6' 2.77(3) . no
F1 H9C 2.77(4) 4_555 no
F2 H4A 2.83(3) 3_656 no
F3 H8C 2.48(4) 1_554 no
F3 H8A 2.65(4) 4_554 no
O1 N4 3.065(3) 4_455 no
O1 C9 3.351(4) . no
O1 N2 3.172(3) 2_557 no
O1 O2 2.631(3) . no
O2 O3 2.639(3) . no
O2 O1 2.631(3) . no
O2 N2 3.010(3) 2_557 no
O3 C9 3.107(4) . no
O3 O2 2.639(3) . no
O4 C9 3.282(4) 2_546 no
O4 N1 2.819(3) 3_556 no
O4 F2 3.100(3) . no
O4 F1 2.728(3) . no
O5 F2 3.175(4) . no
O5 N2 2.979(4) 3_556 no
O5 C2 3.156(3) 1_554 no
O5 F3 2.780(4) . no
O5 C8 3.305(4) 1_554 no
O1 H2B 2.41(3) 2_557 no
O1 H4B 2.42(3) 4_455 no
O2 H2B 2.36(3) 2_557 no
O2 H6 2.89(3) 4_555 no
O3 H6 2.71(3) 4_555 no
O3 H9B 2.64(5) . no
O4 H9A 2.53(4) 2_546 no
O4 H1 1.93(3) 3_556 no
O5 H2' 2.88(3) 1_554 no
O5 H8C 2.63(4) 1_554 no
O5 H1 2.90(3) 3_556 no
O5 H2A 2.01(4) 3_556 no
N1 O4 2.819(3) 3_556 no
N2 O1 3.172(3) 2_547 no
N2 O2 3.010(3) 2_547 no
N2 O5 2.979(4) 3_556 no
N3 N4 3.126(3) 3_657 no
N4 F2 3.108(4) 3_656 no
N4 N3 3.126(3) 3_657 no
N4 C8 3.412(4) 4_555 no
N4 O1 3.065(3) 4_555 no
N3 H4A 2.24(4) 3_657 no
N4 H7A 2.61(3) . no
N4 H8A 2.86(4) 4_555 no
C2 O5 3.156(3) 1_556 no
C2 C11 3.590(3) 1_556 no
C5' F1 3.359(3) 4_455 no
C8 F3 3.306(5) 4_456 no
C8 N4 3.412(4) 4_455 no
C8 O5 3.305(4) 1_556 no
C9 O1 3.351(4) . no
C9 O3 3.107(4) . no
C9 C9 3.373(5) 3_566 no
C9 F1 3.216(4) 4_455 no
C9 O4 3.282(4) 2_556 no
C10 F1 3.291(4) . no
C11 C2 3.590(3) 1_554 no
C1' H10C 3.04(4) 4_455 no
C1' H4B 2.99(3) . no
C2 H10B 2.95(4) 2_546 no
C2' H8C 2.63(4) . no
C2' H8B 3.09(4) 4_555 no
C2' H8B 2.97(4) . no
C3' H8B 3.02(4) 4_555 no
C3' H2B 3.10(3) 2_557 no
C4 H4A 3.08(4) 3_657 no
C4' H2B 3.05(3) 2_557 no
C4' H8B 3.04(4) 4_555 no
C5 H2' 2.60(3) . no
C5' H9B 3.01(4) . no
C6 H2' 3.01(3) . no
C6' H10C 2.92(4) . no
C6' H10A 2.66(3) . no
C7 H4B 2.65(3) . no
C8 H2' 2.55(3) . no
C8 H4B 2.93(3) 4_455 no
C9 H9A 2.93(4) 3_566 no
C9 H9C 3.08(4) 3_566 no
C10 H6' 2.59(3) . no
C10 H7B 3.05(3) 4_555 no
C11 H2A 2.78(4) 3_556 no
C11 H1 2.70(3) 3_556 no
H1 H2A 2.24(5) . no
H1 O4 1.93(3) 3_556 no
H1 O5 2.90(3) 3_556 no
H1 C11 2.70(3) 3_556 no
H2' O5 2.88(3) 1_556 no
H2' C5 2.60(3) . no
H2' C6 3.01(3) . no
H2' C8 2.55(3) . no
H2' H8B 2.57(5) . no
H2' H8C 2.30(5) . no
H2A H1 2.24(5) . no
H2A O5 2.01(4) 3_556 no
H2A C11 2.78(4) 3_556 no
H2B O1 2.41(3) 2_547 no
H2B O2 2.36(3) 2_547 no
H2B C3' 3.10(3) 2_547 no
H2B C4' 3.05(3) 2_547 no
H4A F2 2.83(3) 3_656 no
H4A N3 2.24(4) 3_657 no
H4A C4 3.08(4) 3_657 no
H4A H4A 2.60(5) 3_657 no
H4B C1' 2.99(3) . no
H4B C7 2.65(3) . no
H4B H7A 2.16(4) . no
H4B O1 2.42(3) 4_555 no
H4B C8 2.93(3) 4_555 no
H6 H7B 2.39(4) . no
H6 O2 2.89(3) 4_455 no
H6 O3 2.71(3) 4_455 no
H6' F1 2.77(3) . no
H6' C10 2.59(3) . no
H6' H7A 2.34(4) . no
H6' H10A 2.36(4) . no
H6' H10C 2.50(5) . no
H7A N4 2.61(3) . no
H7A H4B 2.16(4) . no
H7A H6' 2.34(4) . no
H7A H9C 2.58(6) 4_555 no
H7B H6 2.39(4) . no
H7B C10 3.05(3) 4_455 no
H8A F3 2.65(4) 4_456 no
H8A N4 2.86(4) 4_455 no
H8B C2' 2.97(4) . no
H8B H2' 2.57(5) . no
H8B C2' 3.09(4) 4_455 no
H8B C3' 3.02(4) 4_455 no
H8B C4' 3.04(4) 4_455 no
H8C F3 2.48(4) 1_556 no
H8C O5 2.63(4) 1_556 no
H8C C2' 2.63(4) . no
H8C H2' 2.30(5) . no
H9A O4 2.53(4) 2_556 no
H9A C9 2.93(4) 3_566 no
H9A H9C 2.53(5) 3_566 no
H9B O3 2.64(5) . no
H9B C5' 3.01(4) . no
H9C C9 3.08(4) 3_566 no
H9C H9A 2.53(5) 3_566 no
H9C F1 2.77(4) 4_455 no
H9C H7A 2.58(6) 4_455 no
H10A C6' 2.66(3) . no
H10A H6' 2.36(4) . no
H10B C2 2.95(4) 2_556 no
H10C F1 2.57(3) . no
H10C C6' 2.92(4) . no
H10C H6' 2.50(5) . no
H10C C1' 3.04(4) 4_555 no

loop_
_geom_hbond_atom_site_label_D
_geom_hbond_atom_site_label_H
_geom_hbond_atom_site_label_A
_geom_hbond_site_symmetry_A
_geom_hbond_distance_DH
_geom_hbond_distance_HA
_geom_hbond_distance_DA
_geom_hbond_angle_DHA
_geom_hbond_publ_flag
N1 H1 O4 3_556 0.90(3) 1.93(3) 2.819(3) 170(3) yes
N2 H2A O5 3_556 0.97(4) 2.01(4) 2.979(4) 173(3) yes
N2 H2B O1 2_547 0.87(3) 2.41(3) 3.172(3) 146(2) yes
N2 H2B O2 2_547 0.87(3) 2.36(3) 3.010(3) 132(3) yes
N4 H4A N3 3_657 0.88(4) 2.24(4) 3.126(3) 179(4) yes
N4 H4B O1 4_555 0.86(3) 2.42(3) 3.065(3) 132(2) yes
C8 H8C F3 1_556 0.99(4) 2.48(4) 3.457(5) 169(3) yes
C9 H9A O4 2_556 0.93(4) 2.53(4) 3.282(4) 138(4) yes

loop_
_geom_torsion_atom_site_label_1
_geom_torsion_atom_site_label_2
_geom_torsion_atom_site_label_3
_geom_torsion_atom_site_label_4
_geom_torsion
_geom_torsion_publ_flag
C8 O1 C3' C4' -175.6(2) no
C8 O1 C3' C2' 4.6(3) no
C9 O2 C4' C3' -98.9(3) no
C9 O2 C4' C5' 82.7(3) no
C10 O3 C5' C6' 13.4(4) no
C10 O3 C5' C4' -167.2(2) no
C6 N1 C2 N3 -1.1(3) no
C2 N1 C6 C5 0.3(3) no
C6 N1 C2 N2 179.3(2) no
C4 N3 C2 N2 -178.5(2) no
C4 N3 C2 N1 1.9(3) no
C2 N3 C4 N4 178.3(2) no
C2 N3 C4 C5 -1.9(3) no
O5 C11 C12 F2 -91.7(3) no
O5 C11 C12 F3 35.0(4) no
O4 C11 C12 F1 -32.3(4) no
O5 C11 C12 F1 148.8(3) no
O4 C11 C12 F3 -146.2(3) no
O4 C11 C12 F2 87.2(4) no
C2' C1' C6' C5' -0.1(4) no
C7 C1' C2' C3' -174.3(2) no
C6' C1' C2' C3' 0.4(3) no
C6' C1' C7 C5 160.0(2) no
C7 C1' C6' C5' 174.6(2) no
C2' C1' C7 C5 -25.3(4) no
C1' C2' C3' O1 178.2(2) no
C1' C2' C3' C4' -1.5(3) no
O1 C3' C4' C5' -177.34(19) no
O1 C3' C4' O2 4.2(3) no
C2' C3' C4' C5' 2.4(3) no
C2' C3' C4' O2 -176.1(2) no
N3 C4 C5 C6 1.2(3) no
N4 C4 C5 C7 3.1(3) no
N3 C4 C5 C7 -176.7(2) no
N4 C4 C5 C6 -179.0(2) no
C3' C4' C5' O3 178.48(19) no
O2 C4' C5' C6' 176.4(2) no
O2 C4' C5' O3 -3.1(3) no
C3' C4' C5' C6' -2.1(3) no
C4 C5 C6 N1 -0.3(3) no
C7 C5 C6 N1 177.5(2) no
C4 C5 C7 C1' -81.6(3) no
C6 C5 C7 C1' 100.6(3) no
O3 C5' C6' C1' -179.6(2) no
C4' C5' C6' C1' 1.0(3) no

loop_
_cod_related_entry_id
_cod_related_entry_database
_cod_related_entry_code
1 ChemSpider 21132293
